data_4317574
loop_
_publ_author_name
'Martin A. Bennett'
'Maria Contel'
'David C. R. Hockless'
'Lee L. Welling'
'Anthony C. Willis'

_publ_contact_author_address
;
Research School of Chemistry,
Australian National University,
Canberra, A. C. T. 0200, Australia
;
_publ_contact_author_email ' willis@rsc.anu.edu.au '
_publ_contact_author_fax ' 61 2 6125 0750 '
_publ_contact_author_name ' Anthony C. Willis '
_publ_contact_author_phone ' 61 2 6125 4109 '
_publ_section_title
;
 Bis{(2-diphenylphosphino)phenyl}mercury: A P-Donor Ligand and Precursor
 to Mixed Metal-Mercury (d8-d10) Cyclometalated Complexes Containing
 2-C6H4PPh2
;
_journal_name_full 'Inorganic Chemistry'
_journal_page_first 844
_journal_page_last 855
_journal_paper_doi 10.1021/ic010890z
_journal_volume 41
_journal_year 2002
_chemical_formula_moiety 'C36 H28 Hg O2 P2 '
_chemical_formula_sum 'C36 H28 Hg O2 P2'
_chemical_formula_weight 755.15
_space_group_IT_number 14
_symmetry_cell_setting monoclinic
_symmetry_Int_Tables_number 14
_symmetry_space_group_name_Hall '-P 2yn'
_symmetry_space_group_name_H-M 'P 1 21/n 1'
_audit_creation_date 2001-08-13
_audit_creation_method 'by teXsan v1.8'
_audit_update_record
;
1997-08-18 - Report on C36 H28 P2 Hg O2
            by Mark Bown and David C. R. Hockless
            for Martin A. Bennett and Maria Contel
2001-08-20 - Anthony C. Willis  produces cif
2001-08-20 - passes checkcif with some warnings
;
_cell_angle_alpha 90
_cell_angle_beta 98.30(2)
_cell_angle_gamma 90
_cell_formula_units_Z 2
_cell_length_a 11.331(3)
_cell_length_b 9.381(2)
_cell_length_c 14.516(4)
_cell_measurement_reflns_used 25
_cell_measurement_temperature 296.2
_cell_measurement_theta_max 14.2
_cell_measurement_theta_min 10.3
_cell_volume 1526.8(7)
_computing_cell_refinement 'MSC/AFC Diffractometer Control'
_computing_data_collection 'MSC/AFC Diffractometer Control'
_computing_data_reduction 'teXsan (MSC, 1992-1997)'
_computing_publication_material 'teXsan (MSC, 1992-1997)'
_computing_structure_refinement 'teXsan (MSC, 1992-1997)'
_computing_structure_solution
;
DIRDIF92 PATTY (Beurskens, 1992)
;
_diffrn_ambient_temperature 296.2
_diffrn_measurement_device_type 'Rigaku AFC6S'
_diffrn_measurement_method \w-2\q
_diffrn_orient_matrix_UB_11 -0.06474
_diffrn_orient_matrix_UB_12 0.06888
_diffrn_orient_matrix_UB_13 -0.02355
_diffrn_orient_matrix_UB_21 0.04201
_diffrn_orient_matrix_UB_22 0.07640
_diffrn_orient_matrix_UB_23 0.04015
_diffrn_orient_matrix_UB_31 0.04471
_diffrn_orient_matrix_UB_32 0.02794
_diffrn_orient_matrix_UB_33 -0.05177
_diffrn_radiation_detector 'scintillation counter'
_diffrn_radiation_monochromator graphite
_diffrn_radiation_source 'X-ray tube'
_diffrn_radiation_type 'Mo K\a'
_diffrn_radiation_wavelength 0.7107
_diffrn_reflns_av_R_equivalents 0.01734
_diffrn_reflns_av_sigmaI/netI 0.050
_diffrn_reflns_limit_h_max 13
_diffrn_reflns_limit_h_min 0
_diffrn_reflns_limit_k_max 11
_diffrn_reflns_limit_k_min 0
_diffrn_reflns_limit_l_max 17
_diffrn_reflns_limit_l_min -17
_diffrn_reflns_number 3046
_diffrn_reflns_reduction_process 'Lp corrections applied'
_diffrn_reflns_theta_max 25.05
_diffrn_reflns_theta_min 2.13
_diffrn_standards_decay_% -0.65
_diffrn_standards_interval_count 150
_diffrn_standards_number 3
_exptl_absorpt_coefficient_mu 5.190
_exptl_absorpt_correction_T_max .660
_exptl_absorpt_correction_T_min .479
_exptl_absorpt_correction_type psi-scan
_exptl_absorpt_process_details
;
\y scans (North,Phillips & Matthews, 1968)
;
_exptl_crystal_colour colorless
_exptl_crystal_density_diffrn 1.642
_exptl_crystal_density_meas ?
_exptl_crystal_description prism
_exptl_crystal_F_000 740.00
_exptl_crystal_size_max 0.40
_exptl_crystal_size_mid 0.20
_exptl_crystal_size_min 0.08
_refine_diff_density_max 2.80
_refine_diff_density_min -0.56
_refine_ls_extinction_method none
_refine_ls_goodness_of_fit_all 1.903
_refine_ls_goodness_of_fit_ref 2.198
_refine_ls_hydrogen_treatment noref
_refine_ls_matrix_type full
_refine_ls_number_constraints 0
_refine_ls_number_parameters 187
_refine_ls_number_reflns 1834
_refine_ls_number_restraints 0
_refine_ls_R_factor_all 0.0691
_refine_ls_R_factor_gt 0.0350
_refine_ls_shift/su_max 0.0030
_refine_ls_shift/su_mean 0.0002
_refine_ls_structure_factor_coef F
_refine_ls_weighting_details 'w = 1/[\s^2^(Fo) + 0.00004|Fo|^2^]'
_refine_ls_weighting_scheme sigma
_refine_ls_wR_factor_all 0.0395
_refine_ls_wR_factor_ref 0.0369
_reflns_number_gt 1834
_reflns_number_total 2707
_reflns_threshold_expression I>3.00\s(I)
_cod_data_source_file ic010890z_1.cif
_cod_data_source_block con5
_cod_depositor_comments
;
The following automatic conversions were performed:

'_exptl_crystal_density_meas' value 'not measured' was changed to '?'
- the value is perceived as not measured.

Automatic conversion script
Id: cif_fix_values 3008 2015-01-20 13:52:24Z robertas 
;
_cod_original_sg_symbol_H-M 'P 21/n '
_cod_original_formula_sum 'C36 H28 Hg O2 P2 '
_cod_database_code 4317574

loop_
_symmetry_equiv_pos_as_xyz
'   +x,   +y,   +z'
1/2-x,1/2+y,1/2-z
'   -x,   -y,   -z'
1/2+x,1/2-y,1/2+z

loop_
_atom_site_label
_atom_site_fract_x
_atom_site_fract_y
_atom_site_fract_z
_atom_site_U_iso_or_equiv
_atom_site_occupancy
_atom_site_refinement_flags
_atom_site_adp_type
_atom_site_calc_flag
_atom_site_calc_attached_atom
Hg(1) 0.0000 0.0000 0.0000 0.0551(1) 1. S Uani d ?
P(1) 0.2010(2) 0.2678(2) 0.0496(1) 0.0457(6) 1.000 . Uani d ?
O(1) 0.0843(4) 0.2539(5) 0.0992(4) 0.069(2) 1.000 . Uani d ?
C(1) 0.1049(7) 0.0878(8) -0.0927(5) 0.050(2) 1.000 . Uani d ?
C(2) 0.0930(8) 0.0387(8) -0.1840(7) 0.064(3) 1.000 . Uani d ?
C(3) 0.1561(9) 0.099(1) -0.2486(6) 0.069(3) 1.000 . Uani d ?
C(4) 0.2336(8) 0.207(1) -0.2239(6) 0.063(3) 1.000 . Uani d ?
C(5) 0.2480(7) 0.2581(9) -0.1343(6) 0.056(3) 1.000 . Uani d ?
C(6) 0.1830(6) 0.1991(8) -0.0691(5) 0.044(2) 1.000 . Uani d ?
C(7) 0.3236(7) 0.1705(8) 0.1135(5) 0.046(2) 1.000 . Uani d ?
C(8) 0.3133(9) 0.123(1) 0.1998(7) 0.093(4) 1.000 . Uani d ?
C(9) 0.404(1) 0.049(1) 0.2518(7) 0.120(5) 1.000 . Uani d ?
C(10) 0.5053(9) 0.022(1) 0.2185(7) 0.081(4) 1.000 . Uani d ?
C(11) 0.5178(8) 0.067(1) 0.1333(6) 0.067(3) 1.000 . Uani d ?
C(12) 0.4270(8) 0.1400(9) 0.0803(5) 0.057(3) 1.000 . Uani d ?
C(13) 0.2497(7) 0.4504(8) 0.0427(5) 0.047(2) 1.000 . Uani d ?
C(14) 0.1750(8) 0.5443(9) -0.0108(6) 0.060(3) 1.000 . Uani d ?
C(15) 0.2048(9) 0.686(1) -0.0122(6) 0.069(3) 1.000 . Uani d ?
C(16) 0.306(1) 0.735(1) 0.0398(8) 0.082(4) 1.000 . Uani d ?
C(17) 0.3795(9) 0.646(1) 0.0943(7) 0.084(4) 1.000 . Uani d ?
C(18) 0.3517(7) 0.501(1) 0.0953(6) 0.067(3) 1.000 . Uani d ?
H(2) 0.0402 -0.0384 -0.2022 0.076 1.000 . Uiso c ?
H(3) 0.1447 0.0655 -0.3108 0.082 1.000 . Uiso c ?
H(4) 0.2785 0.2466 -0.2682 0.076 1.000 . Uiso c ?
H(5) 0.3019 0.3344 -0.1167 0.067 1.000 . Uiso c ?
H(8) 0.2417 0.1410 0.2248 0.111 1.000 . Uiso c ?
H(9) 0.3946 0.0182 0.3124 0.144 1.000 . Uiso c ?
H(10) 0.5677 -0.0291 0.2548 0.097 1.000 . Uiso c ?
H(11) 0.5900 0.0485 0.1090 0.080 1.000 . Uiso c ?
H(12) 0.4368 0.1701 0.0192 0.067 1.000 . Uiso c ?
H(14) 0.1034 0.5110 -0.0468 0.072 1.000 . Uiso c ?
H(15) 0.1540 0.7505 -0.0499 0.083 1.000 . Uiso c ?
H(16) 0.3252 0.8337 0.0378 0.098 1.000 . Uiso c ?
H(17) 0.4489 0.6810 0.1317 0.100 1.000 . Uiso c ?
H(18) 0.4037 0.4373 0.1322 0.080 1.000 . Uiso c ?

loop_
_atom_site_aniso_label
_atom_site_aniso_U_11
_atom_site_aniso_U_22
_atom_site_aniso_U_33
_atom_site_aniso_U_12
_atom_site_aniso_U_13
_atom_site_aniso_U_23
Hg(1) 0.0556(3) 0.0415(3) 0.0668(3) -0.0060(3) 0.0039(2) -0.0101(3)
P(1) 0.051(1) 0.038(1) 0.048(1) -0.004(1) 0.008(1) -0.005(1)
O(1) 0.054(3) 0.037(3) 0.105(5) -0.012(3) -0.025(3) -0.011(3)
C(1) 0.050(5) 0.041(5) 0.057(5) 0.005(4) -0.002(4) -0.009(4)
C(2) 0.071(6) 0.045(6) 0.071(6) 0.005(4) -0.006(5) -0.014(4)
C(3) 0.090(7) 0.064(7) 0.048(5) 0.021(6) -0.001(5) -0.013(5)
C(4) 0.083(7) 0.062(6) 0.048(6) 0.016(5) 0.018(5) 0.007(5)
C(5) 0.067(6) 0.047(5) 0.055(5) 0.005(5) 0.008(4) 0.002(4)
C(6) 0.051(5) 0.036(4) 0.044(5) 0.007(4) 0.002(4) -0.003(4)
C(7) 0.057(5) 0.040(5) 0.043(5) -0.009(4) 0.007(4) 0.006(4)
C(8) 0.077(7) 0.14(1) 0.069(7) 0.029(7) 0.025(6) 0.033(7)
C(9) 0.110(9) 0.19(1) 0.069(7) 0.03(1) 0.022(7) 0.061(8)
C(10) 0.082(7) 0.083(8) 0.075(7) 0.020(6) 0.004(5) 0.022(6)
C(11) 0.070(6) 0.072(6) 0.058(6) 0.011(5) 0.007(5) 0.008(5)
C(12) 0.070(6) 0.060(6) 0.041(5) 0.008(5) 0.011(4) 0.005(4)
C(13) 0.058(5) 0.038(5) 0.046(5) -0.001(4) 0.013(4) 0.002(4)
C(14) 0.067(6) 0.053(6) 0.060(6) 0.002(5) 0.009(5) -0.008(4)
C(15) 0.095(8) 0.051(6) 0.069(7) 0.017(6) 0.033(6) 0.001(5)
C(16) 0.101(8) 0.038(6) 0.114(9) -0.016(6) 0.041(7) -0.002(6)
C(17) 0.085(8) 0.052(6) 0.111(9) -0.024(6) 0.002(6) -0.003(6)
C(18) 0.063(5) 0.050(5) 0.084(6) 0.001(6) 0.000(4) 0.001(6)

loop_
_atom_type_symbol
_atom_type_oxidation_number
_atom_type_number_in_cell
_atom_type_scat_dispersion_real
_atom_type_scat_dispersion_imag
_atom_type_scat_source
C 0 72 0.002 0.002
;International Tables for Crystallography
(1992, Vol. C, Tables 4.2.6.8 and 6.1.1.1)
;
H 0 56 0.000 0.000
;International Tables for Crystallography
(1992, Vol. C, Table 6.1.1.2)
;
P 0 4 0.090 0.095
;International Tables for Crystallography
(1992, Vol. C, Tables 4.2.6.8 and 6.1.1.1)
;
Hg 0 2 -3.084 9.223
;International Tables for Crystallography
(1992, Vol. C, Tables 4.2.6.8 and 6.1.1.1)
;
O 0 4 0.008 0.006
;International Tables for Crystallography
(1992, Vol. C, Tables 4.2.6.8 and 6.1.1.1)
;

loop_
_geom_angle_atom_site_label_1
_geom_angle_atom_site_label_2
_geom_angle_atom_site_label_3
_geom_angle
_geom_angle_site_symmetry_1
_geom_angle_site_symmetry_2
_geom_angle_site_symmetry_3
_geom_angle_publ_flag
C(1) Hg(1) C(1) 180.00 . . 3 yes
O(1) P(1) C(6) 114.2(3) . . . yes
O(1) P(1) C(7) 110.7(3) . . . yes
O(1) P(1) C(13) 112.4(3) . . . yes
C(6) P(1) C(7) 106.3(3) . . . yes
C(6) P(1) C(13) 106.0(4) . . . yes
C(7) P(1) C(13) 106.9(4) . . . yes
Hg(1) C(1) C(2) 119.8(6) . . . yes
Hg(1) C(1) C(6) 122.9(6) . . . yes
C(2) C(1) C(6) 117.2(8) . . . yes
C(1) C(2) C(3) 121.4(8) . . . yes
C(1) C(2) H(2) 119.1 . . . no
C(3) C(2) H(2) 119.5 . . . no
C(2) C(3) C(4) 120.5(8) . . . yes
C(2) C(3) H(3) 119.6 . . . no
C(4) C(3) H(3) 119.8 . . . no
C(3) C(4) C(5) 119.7(8) . . . yes
C(3) C(4) H(4) 120.2 . . . no
C(5) C(4) H(4) 120.0 . . . no
C(4) C(5) C(6) 120.0(8) . . . yes
C(4) C(5) H(5) 120.0 . . . no
C(6) C(5) H(5) 119.9 . . . no
P(1) C(6) C(1) 118.8(6) . . . yes
P(1) C(6) C(5) 120.2(6) . . . yes
C(1) C(6) C(5) 121.0(7) . . . yes
P(1) C(7) C(8) 118.7(7) . . . yes
P(1) C(7) C(12) 124.3(6) . . . yes
C(8) C(7) C(12) 117.0(8) . . . yes
C(7) C(8) C(9) 121.2(9) . . . yes
C(7) C(8) H(8) 119.4 . . . no
C(9) C(8) H(8) 119.4 . . . no
C(8) C(9) C(10) 120.8(9) . . . yes
C(8) C(9) H(9) 119.5 . . . no
C(10) C(9) H(9) 119.7 . . . no
C(9) C(10) C(11) 119.3(9) . . . yes
C(9) C(10) H(10) 120.4 . . . no
C(11) C(10) H(10) 120.3 . . . no
C(10) C(11) C(12) 120.3(9) . . . yes
C(10) C(11) H(11) 120.0 . . . no
C(12) C(11) H(11) 119.8 . . . no
C(7) C(12) C(11) 121.3(7) . . . yes
C(7) C(12) H(12) 119.3 . . . no
C(11) C(12) H(12) 119.4 . . . no
P(1) C(13) C(14) 118.0(6) . . . yes
P(1) C(13) C(18) 122.4(7) . . . yes
C(14) C(13) C(18) 119.3(8) . . . yes
C(13) C(14) C(15) 119.7(8) . . . yes
C(13) C(14) H(14) 120.3 . . . no
C(15) C(14) H(14) 120.1 . . . no
C(14) C(15) C(16) 120.6(9) . . . yes
C(14) C(15) H(15) 119.6 . . . no
C(16) C(15) H(15) 119.8 . . . no
C(15) C(16) C(17) 120.8(9) . . . yes
C(15) C(16) H(16) 119.5 . . . no
C(17) C(16) H(16) 119.8 . . . no
C(16) C(17) C(18) 119.3(9) . . . yes
C(16) C(17) H(17) 120.3 . . . no
C(18) C(17) H(17) 120.3 . . . no
C(13) C(18) C(17) 120.3(8) . . . yes
C(13) C(18) H(18) 119.8 . . . no
C(17) C(18) H(18) 119.8 . . . no

loop_
_geom_bond_atom_site_label_1
_geom_bond_atom_site_label_2
_geom_bond_distance
_geom_bond_site_symmetry_1
_geom_bond_site_symmetry_2
_geom_bond_publ_flag
Hg(1) C(1) 2.089(8) . . yes
Hg(1) C(1) 2.089(8) . 3 yes
P(1) O(1) 1.600(6) . . yes
P(1) C(6) 1.824(7) . . yes
P(1) C(7) 1.803(8) . . yes
P(1) C(13) 1.807(7) . . yes
C(1) C(2) 1.39(1) . . yes
C(1) C(6) 1.380(9) . . yes
C(2) C(3) 1.38(1) . . yes
C(2) H(2) 0.95 . . no
C(3) C(4) 1.35(1) . . yes
C(3) H(3) 0.95 . . no
C(4) C(5) 1.37(1) . . yes
C(4) H(4) 0.95 . . no
C(5) C(6) 1.394(9) . . yes
C(5) H(5) 0.95 . . no
C(7) C(8) 1.35(1) . . yes
C(7) C(12) 1.36(1) . . yes
C(8) C(9) 1.37(1) . . yes
C(8) H(8) 0.95 . . no
C(9) C(10) 1.33(1) . . yes
C(9) H(9) 0.95 . . no
C(10) C(11) 1.33(1) . . yes
C(10) H(10) 0.95 . . no
C(11) C(12) 1.38(1) . . yes
C(11) H(11) 0.95 . . no
C(12) H(12) 0.95 . . no
C(13) C(14) 1.38(1) . . yes
C(13) C(18) 1.37(1) . . yes
C(14) C(15) 1.38(1) . . yes
C(14) H(14) 0.95 . . no
C(15) C(16) 1.36(1) . . yes
C(15) H(15) 0.95 . . no
C(16) C(17) 1.36(1) . . yes
C(16) H(16) 0.95 . . no
C(17) C(18) 1.39(1) . . yes
C(17) H(17) 0.95 . . no
C(18) H(18) 0.95 . . no

loop_
_geom_contact_atom_site_label_1
_geom_contact_atom_site_label_2
_geom_contact_distance
_geom_contact_site_symmetry_1
_geom_contact_site_symmetry_2
_geom_contact_publ_flag
O(1) C(15) 3.38(1) . 3_565 no
O(1) C(9) 3.51(1) . 2 no
O(1) C(14) 3.57(1) . 3_565 no

loop_
_geom_torsion_atom_site_label_1
_geom_torsion_atom_site_label_2
_geom_torsion_atom_site_label_3
_geom_torsion_atom_site_label_4
_geom_torsion_site_symmetry_1
_geom_torsion_site_symmetry_2
_geom_torsion_site_symmetry_3
_geom_torsion_site_symmetry_4
_geom_torsion
_geom_torsion_publ_flag
Hg(1) C(1) C(2) C(3) . . . . 176.5(6) no
Hg(1) C(1) C(6) P(1) . . . . 2.9(9) no
Hg(1) C(1) C(6) C(5) . . . . -177.5(6) no
Hg(1) C(1) C(2) C(3) . 3 3 3 -176.5(6) no
Hg(1) C(1) C(6) P(1) . 3 3 3 -2.9(9) no
Hg(1) C(1) C(6) C(5) . 3 3 3 177.5(6) no
P(1) C(6) C(1) C(2) . . . . 179.7(6) no
P(1) C(6) C(5) C(4) . . . . -179.5(6) no
P(1) C(7) C(8) C(9) . . . . -180(1) no
P(1) C(7) C(12) C(11) . . . . 179.1(7) no
P(1) C(13) C(14) C(15) . . . . 175.2(7) no
P(1) C(13) C(18) C(17) . . . . -173.8(7) no
O(1) P(1) C(6) C(1) . . . . -30.3(7) no
O(1) P(1) C(6) C(5) . . . . 150.1(6) no
O(1) P(1) C(7) C(8) . . . . -12.3(9) no
O(1) P(1) C(7) C(12) . . . . 167.2(7) no
O(1) P(1) C(13) C(14) . . . . -64.4(7) no
O(1) P(1) C(13) C(18) . . . . 109.3(7) no
C(1) Hg(1) C(1) C(2) . . 3 3 109.3(7) no
C(1) Hg(1) C(1) C(6) . . 3 3 109.3(7) no
C(1) C(2) C(3) C(4) . . . . 1(1) no
C(1) C(6) P(1) C(7) . . . . 91.9(6) no
C(1) C(6) P(1) C(13) . . . . -154.6(6) no
C(1) C(6) C(5) C(4) . . . . 1(1) no
C(2) C(1) C(6) C(5) . . . . -1(1) no
C(2) C(3) C(4) C(5) . . . . -1(1) no
C(3) C(2) C(1) C(6) . . . . 0(1) no
C(3) C(4) C(5) C(6) . . . . 0(1) no
C(5) C(6) P(1) C(7) . . . . -87.6(7) no
C(5) C(6) P(1) C(13) . . . . 25.8(7) no
C(6) P(1) C(7) C(8) . . . . -136.8(8) no
C(6) P(1) C(7) C(12) . . . . 42.8(8) no
C(6) P(1) C(13) C(14) . . . . 61.0(7) no
C(6) P(1) C(13) C(18) . . . . -125.3(7) no
C(7) P(1) C(13) C(14) . . . . 174.0(6) no
C(7) P(1) C(13) C(18) . . . . -12.3(8) no
C(7) C(8) C(9) C(10) . . . . 0(2) no
C(7) C(12) C(11) C(10) . . . . 1(2) no
C(8) C(7) P(1) C(13) . . . . 110.4(8) no
C(8) C(7) C(12) C(11) . . . . -1(1) no
C(8) C(9) C(10) C(11) . . . . 0(2) no
C(9) C(8) C(7) C(12) . . . . 1(2) no
C(9) C(10) C(11) C(12) . . . . 0(2) no
C(12) C(7) P(1) C(13) . . . . -70.1(8) no
C(13) C(14) C(15) C(16) . . . . -1(1) no
C(13) C(18) C(17) C(16) . . . . -1(2) no
C(14) C(13) C(18) C(17) . . . . 0(1) no
C(14) C(15) C(16) C(17) . . . . 0(2) no
C(15) C(14) C(13) C(18) . . . . 1(1) no
C(15) C(16) C(17) C(18) . . . . 1(2) no
